data_7106397
loop_
_publ_author_name
'Zachariah Heiden'
'Douglas Stephan'

_publ_section_title
;
 Metal-Free Diastereoselective Catalytic Hydrogenations of Imines Using
 B(C6F5)3+
;
_journal_name_full Chem.Commun.
_journal_page_first 5729
_journal_paper_doi 10.1039/c1cc10438a
_journal_volume 47
_journal_year 2011
_chemical_absolute_configuration rm
_chemical_formula_moiety 'C35 H19 B F15 N'
_chemical_formula_sum 'C35 H19 B F15 N'
_chemical_formula_weight 749.32
_chemical_name_systematic
;
?
;
_space_group_IT_number 19
_symmetry_cell_setting orthorhombic
_symmetry_space_group_name_Hall 'P 2ac 2ab'
_symmetry_space_group_name_H-M 'P 21 21 21'
_atom_sites_solution_hydrogens geom
_atom_sites_solution_primary direct
_atom_sites_solution_secondary difmap
_audit_creation_method SHELXL-97
_cell_angle_alpha 90.00
_cell_angle_beta 90.00
_cell_angle_gamma 90.00
_cell_formula_units_Z 4
_cell_length_a 12.2721(14)
_cell_length_b 12.4428(15)
_cell_length_c 20.360(2)
_cell_measurement_reflns_used 5332
_cell_measurement_temperature 150(2)
_cell_measurement_theta_max 21.24
_cell_measurement_theta_min 2.33
_cell_volume 3109.0(6)
_computing_cell_refinement 'Bruker SMART'
_computing_data_collection 'Bruker SMART'
_computing_data_reduction 'Bruker SAINT'
_computing_molecular_graphics 'Bruker SHELXTL'
_computing_publication_material 'Bruker SHELXTL'
_computing_structure_refinement 'Bruker SHELXTL'
_computing_structure_solution 'Bruker SHELXTL'
_diffrn_ambient_temperature 150(2)
_diffrn_measured_fraction_theta_full 0.993
_diffrn_measured_fraction_theta_max 0.993
_diffrn_measurement_device_type 'CCD area detector'
_diffrn_measurement_method 'phi and omega scans'
_diffrn_radiation_monochromator graphite
_diffrn_radiation_source 'fine-focus sealed tube'
_diffrn_radiation_type MoK\a
_diffrn_radiation_wavelength 0.71073
_diffrn_reflns_av_R_equivalents 0.1147
_diffrn_reflns_av_sigmaI/netI 0.0963
_diffrn_reflns_limit_h_max 15
_diffrn_reflns_limit_h_min -15
_diffrn_reflns_limit_k_max 16
_diffrn_reflns_limit_k_min -16
_diffrn_reflns_limit_l_max 26
_diffrn_reflns_limit_l_min -26
_diffrn_reflns_number 48847
_diffrn_reflns_theta_full 27.59
_diffrn_reflns_theta_max 27.59
_diffrn_reflns_theta_min 1.92
_exptl_absorpt_coefficient_mu 0.156
_exptl_absorpt_correction_type none
_exptl_crystal_colour colourless
_exptl_crystal_density_diffrn 1.601
_exptl_crystal_density_method 'not measured'
_exptl_crystal_description block
_exptl_crystal_F_000 1504
_exptl_crystal_size_max 0.20
_exptl_crystal_size_mid 0.16
_exptl_crystal_size_min 0.13
_refine_diff_density_max 0.384
_refine_diff_density_min -0.338
_refine_diff_density_rms 0.091
_refine_ls_abs_structure_details 'Flack H D (1983), Acta Cryst. A39, 876-881'
_refine_ls_abs_structure_Flack 0.2(9)
_refine_ls_extinction_method none
_refine_ls_goodness_of_fit_ref 1.050
_refine_ls_hydrogen_treatment mixed
_refine_ls_matrix_type full
_refine_ls_number_parameters 475
_refine_ls_number_reflns 7115
_refine_ls_number_restraints 0
_refine_ls_restrained_S_all 1.050
_refine_ls_R_factor_all 0.1239
_refine_ls_R_factor_gt 0.0693
_refine_ls_shift/su_max 0.002
_refine_ls_shift/su_mean 0.000
_refine_ls_structure_factor_coef Fsqd
_refine_ls_weighting_details 'calc w=1/[\s^2^(Fo^2^)+(0.1081P)^2^+0.5009P] where P=(Fo^2^+2Fc^2^)/3'
_refine_ls_weighting_scheme calc
_refine_ls_wR_factor_gt 0.1733
_refine_ls_wR_factor_ref 0.1987
_reflns_number_gt 4477
_reflns_number_total 7115
_reflns_threshold_expression >2sigma(I)
_cod_data_source_file c1cc10438a.txt
_cod_data_source_block zmh034_0m
_cod_original_sg_symbol_Hall 'P 2ac 2ab '
_cod_original_sg_symbol_H-M 'P2(1)2(1)2(1) '
_cod_database_code 7106397

loop_
_symmetry_equiv_pos_as_xyz
'x, y, z'
'x+1/2, -y+1/2, -z'
'-x, y+1/2, -z+1/2'
'-x+1/2, -y, z+1/2'

loop_
_atom_site_label
_atom_site_type_symbol
_atom_site_fract_x
_atom_site_fract_y
_atom_site_fract_z
_atom_site_U_iso_or_equiv
_atom_site_adp_type
_atom_site_occupancy
_atom_site_symmetry_multiplicity
_atom_site_calc_flag
_atom_site_refinement_flags
_atom_site_disorder_assembly
_atom_site_disorder_group
F1 F 0.3562(2) 0.5370(2) 0.84605(12) 0.0292(6) Uani 1 1 d . . .
F2 F 0.2730(3) 0.3613(2) 0.89953(14) 0.0379(7) Uani 1 1 d . . .
F3 F 0.1504(3) 0.3737(2) 1.01134(16) 0.0448(8) Uani 1 1 d . . .
F4 F 0.1185(2) 0.5684(3) 1.06875(13) 0.0380(7) Uani 1 1 d . . .
F5 F 0.1987(2) 0.7466(2) 1.01600(14) 0.0354(7) Uani 1 1 d . . .
F6 F 0.4347(2) 0.7435(2) 1.02212(14) 0.0359(7) Uani 1 1 d . . .
F7 F 0.4706(3) 0.8973(3) 1.11066(14) 0.0431(8) Uani 1 1 d . . .
F8 F 0.4183(3) 1.1055(3) 1.08417(16) 0.0475(9) Uani 1 1 d . . .
F9 F 0.3248(3) 1.1548(2) 0.96653(15) 0.0428(8) Uani 1 1 d . . .
F10 F 0.2868(3) 1.0061(2) 0.87814(14) 0.0363(7) Uani 1 1 d . . .
F11 F 0.5109(2) 0.5909(2) 0.92924(13) 0.0321(7) Uani 1 1 d . . .
F12 F 0.7058(2) 0.5709(3) 0.87642(16) 0.0433(8) Uani 1 1 d . . .
F13 F 0.7777(3) 0.7114(3) 0.78380(17) 0.0494(9) Uani 1 1 d . . .
F14 F 0.6449(3) 0.8776(2) 0.74666(15) 0.0412(8) Uani 1 1 d . . .
F15 F 0.4511(2) 0.9036(2) 0.80026(14) 0.0323(7) Uani 1 1 d . . .
N1 N 0.1681(3) 0.6361(3) 0.78298(19) 0.0269(9) Uani 1 1 d . . .
C1 C 0.2397(4) 0.7124(4) 0.7818(2) 0.0252(10) Uani 1 1 d . . .
C2 C 0.2443(4) 0.7945(4) 0.8342(2) 0.0258(11) Uani 1 1 d . . .
H2 H 0.2693 0.8629 0.8132 0.031 Uiso 1 1 calc R . .
C3 C 0.1315(4) 0.8175(4) 0.8650(2) 0.0318(12) Uani 1 1 d . . .
H3A H 0.1087 0.7555 0.8914 0.048 Uiso 1 1 calc R . .
H3B H 0.0782 0.8302 0.8300 0.048 Uiso 1 1 calc R . .
H3C H 0.1363 0.8812 0.8931 0.048 Uiso 1 1 calc R . .
C4 C 0.3170(4) 0.7210(4) 0.7252(2) 0.0283(11) Uani 1 1 d . . .
C5 C 0.3119(5) 0.8141(4) 0.6853(3) 0.0391(13) Uani 1 1 d . . .
H5 H 0.2590 0.8680 0.6942 0.047 Uiso 1 1 calc R . .
C6 C 0.3828(6) 0.8267(4) 0.6341(3) 0.0435(15) Uani 1 1 d . . .
H6 H 0.3771 0.8882 0.6066 0.052 Uiso 1 1 calc R . .
C7 C 0.4625(5) 0.7515(5) 0.6219(3) 0.0413(14) Uani 1 1 d . . .
H7 H 0.5124 0.7617 0.5867 0.050 Uiso 1 1 calc R . .
C8 C 0.4699(4) 0.6606(5) 0.6611(2) 0.0334(12) Uani 1 1 d . . .
H8 H 0.5253 0.6089 0.6529 0.040 Uiso 1 1 calc R . .
C9 C 0.3966(4) 0.6447(4) 0.7122(2) 0.0294(11) Uani 1 1 d . . .
H9 H 0.4010 0.5815 0.7383 0.035 Uiso 1 1 calc R . .
C10 C 0.1494(4) 0.5476(4) 0.7353(2) 0.0286(11) Uani 1 1 d . . .
H10 H 0.2215 0.5232 0.7178 0.034 Uiso 1 1 calc R . .
C11 C 0.0957(5) 0.4539(4) 0.7713(3) 0.0379(13) Uani 1 1 d . . .
H11A H 0.0257 0.4773 0.7895 0.057 Uiso 1 1 calc R . .
H11B H 0.1433 0.4297 0.8070 0.057 Uiso 1 1 calc R . .
H11C H 0.0836 0.3945 0.7405 0.057 Uiso 1 1 calc R . .
C12 C 0.0800(4) 0.5862(4) 0.6783(2) 0.0289(11) Uani 1 1 d . . .
C13 C 0.1068(6) 0.5536(9) 0.6163(3) 0.078(3) Uani 1 1 d . . .
H13 H 0.1700 0.5110 0.6093 0.094 Uiso 1 1 calc R . .
C14 C 0.0417(7) 0.5829(11) 0.5636(3) 0.112(4) Uani 1 1 d . . .
H14 H 0.0624 0.5621 0.5205 0.134 Uiso 1 1 calc R . .
C15 C -0.0524(6) 0.6414(7) 0.5725(3) 0.0602(19) Uani 1 1 d . . .
H15 H -0.0969 0.6607 0.5362 0.072 Uiso 1 1 calc R . .
C16 C -0.0796(6) 0.6706(5) 0.6341(3) 0.0598(19) Uani 1 1 d . . .
H16 H -0.1441 0.7112 0.6412 0.072 Uiso 1 1 calc R . .
C17 C -0.0155(6) 0.6426(5) 0.6870(3) 0.0510(16) Uani 1 1 d . . .
H17 H -0.0374 0.6625 0.7300 0.061 Uiso 1 1 calc R . .
C18 C 0.2866(4) 0.6528(4) 0.9291(2) 0.0275(10) Uani 1 1 d . . .
C19 C 0.2975(4) 0.5491(4) 0.9022(2) 0.0256(10) Uani 1 1 d . . .
C20 C 0.2553(4) 0.4574(4) 0.9283(2) 0.0282(11) Uani 1 1 d . . .
C21 C 0.1924(4) 0.4621(4) 0.9848(2) 0.0308(11) Uani 1 1 d . . .
C22 C 0.1785(4) 0.5620(4) 1.0136(2) 0.0310(11) Uani 1 1 d . . .
C23 C 0.2214(4) 0.6520(4) 0.9847(2) 0.0269(10) Uani 1 1 d . . .
C24 C 0.3542(4) 0.8628(4) 0.9454(2) 0.0252(10) Uani 1 1 d . . .
C25 C 0.4036(4) 0.8436(4) 1.0057(2) 0.0284(11) Uani 1 1 d . . .
C26 C 0.4256(4) 0.9225(4) 1.0524(2) 0.0312(12) Uani 1 1 d . . .
C27 C 0.3989(4) 1.0289(5) 1.0391(3) 0.0355(13) Uani 1 1 d . . .
C28 C 0.3513(4) 1.0525(4) 0.9808(3) 0.0321(11) Uani 1 1 d . . .
C29 C 0.3312(4) 0.9709(4) 0.9352(2) 0.0289(11) Uani 1 1 d . . .
C30 C 0.4638(4) 0.7430(4) 0.8634(2) 0.0222(10) Uani 1 1 d . . .
C31 C 0.5361(4) 0.6624(4) 0.8822(2) 0.0238(10) Uani 1 1 d . . .
C32 C 0.6404(4) 0.6503(4) 0.8556(2) 0.0316(11) Uani 1 1 d . . .
C33 C 0.6749(4) 0.7222(4) 0.8096(3) 0.0327(12) Uani 1 1 d . . .
C34 C 0.6102(4) 0.8052(4) 0.7905(2) 0.0309(11) Uani 1 1 d . . .
C35 C 0.5075(4) 0.8142(4) 0.8186(2) 0.0259(10) Uani 1 1 d . . .
B1 B 0.3386(4) 0.7624(4) 0.8931(3) 0.0243(11) Uani 1 1 d . . .
H1 H 0.122(5) 0.634(4) 0.821(3) 0.030(14) Uiso 1 1 d . . .

loop_
_atom_site_aniso_label
_atom_site_aniso_U_11
_atom_site_aniso_U_22
_atom_site_aniso_U_33
_atom_site_aniso_U_23
_atom_site_aniso_U_13
_atom_site_aniso_U_12
F1 0.0348(16) 0.0278(15) 0.0251(13) -0.0032(12) 0.0063(12) -0.0005(13)
F2 0.0515(19) 0.0260(15) 0.0361(16) -0.0044(12) 0.0037(15) -0.0007(14)
F3 0.053(2) 0.0376(17) 0.0436(17) 0.0128(14) 0.0100(16) -0.0118(15)
F4 0.0377(18) 0.0466(18) 0.0297(15) 0.0060(14) 0.0118(13) -0.0030(14)
F5 0.0376(17) 0.0359(16) 0.0328(15) -0.0094(13) 0.0100(13) -0.0018(13)
F6 0.0411(18) 0.0342(17) 0.0325(15) -0.0039(14) -0.0116(13) 0.0055(14)
F7 0.056(2) 0.0436(19) 0.0302(15) -0.0092(14) -0.0142(15) 0.0051(15)
F8 0.055(2) 0.0406(18) 0.0464(18) -0.0228(15) -0.0029(16) -0.0043(15)
F9 0.056(2) 0.0251(16) 0.0469(18) -0.0025(13) -0.0041(16) 0.0016(15)
F10 0.0490(19) 0.0300(15) 0.0299(15) -0.0001(12) -0.0060(14) 0.0044(14)
F11 0.0359(17) 0.0302(16) 0.0303(14) 0.0066(12) -0.0013(13) 0.0028(13)
F12 0.0310(17) 0.0402(18) 0.059(2) 0.0067(16) 0.0001(15) 0.0084(14)
F13 0.0278(17) 0.054(2) 0.066(2) 0.0018(18) 0.0196(16) 0.0008(15)
F14 0.0432(18) 0.0409(18) 0.0395(16) 0.0109(14) 0.0109(15) -0.0065(14)
F15 0.0347(16) 0.0259(15) 0.0363(15) 0.0065(12) 0.0033(13) 0.0010(13)
N1 0.029(2) 0.031(2) 0.0212(19) 0.0011(17) -0.0015(18) 0.0058(19)
C1 0.028(3) 0.025(3) 0.023(2) 0.0008(19) -0.006(2) 0.009(2)
C2 0.030(3) 0.025(3) 0.022(2) -0.0006(19) -0.002(2) 0.002(2)
C3 0.032(3) 0.032(3) 0.032(3) -0.001(2) -0.003(2) 0.000(2)
C4 0.030(3) 0.034(3) 0.020(2) -0.0026(19) -0.003(2) -0.003(2)
C5 0.051(4) 0.035(3) 0.032(3) 0.000(2) 0.002(3) 0.005(3)
C6 0.073(4) 0.030(3) 0.027(3) 0.006(2) 0.010(3) -0.005(3)
C7 0.052(4) 0.040(3) 0.032(3) -0.003(3) 0.014(3) -0.013(3)
C8 0.032(3) 0.038(3) 0.030(2) -0.004(2) 0.002(2) 0.001(2)
C9 0.032(3) 0.029(3) 0.028(2) -0.001(2) -0.001(2) 0.000(2)
C10 0.026(3) 0.029(3) 0.030(2) -0.008(2) -0.003(2) 0.008(2)
C11 0.048(3) 0.032(3) 0.033(3) -0.007(2) -0.008(2) -0.001(3)
C12 0.029(3) 0.030(3) 0.027(2) -0.006(2) 0.002(2) -0.001(2)
C13 0.044(4) 0.157(8) 0.034(3) -0.024(5) -0.002(3) 0.021(5)
C14 0.059(5) 0.252(14) 0.025(3) -0.014(6) -0.001(3) 0.001(7)
C15 0.053(4) 0.082(5) 0.045(4) 0.012(4) -0.018(3) -0.013(4)
C16 0.067(5) 0.047(4) 0.065(4) -0.008(3) -0.031(4) 0.013(3)
C17 0.056(4) 0.057(4) 0.041(3) -0.011(3) -0.010(3) 0.026(3)
C18 0.028(3) 0.029(3) 0.026(2) -0.002(2) -0.003(2) -0.003(2)
C19 0.029(3) 0.030(3) 0.018(2) -0.0020(19) 0.000(2) 0.004(2)
C20 0.036(3) 0.024(3) 0.025(2) -0.003(2) -0.005(2) 0.004(2)
C21 0.030(3) 0.033(3) 0.030(2) 0.009(2) -0.002(2) -0.004(2)
C22 0.026(3) 0.048(3) 0.019(2) 0.000(2) 0.002(2) 0.001(2)
C23 0.032(3) 0.029(3) 0.020(2) -0.003(2) 0.003(2) 0.003(2)
C24 0.018(2) 0.031(3) 0.027(2) 0.003(2) 0.001(2) -0.001(2)
C25 0.032(3) 0.024(3) 0.030(3) -0.007(2) 0.002(2) -0.003(2)
C26 0.028(3) 0.039(3) 0.027(3) -0.006(2) -0.003(2) -0.002(2)
C27 0.033(3) 0.041(3) 0.032(3) -0.014(2) 0.001(2) -0.007(2)
C28 0.033(3) 0.027(3) 0.037(3) 0.004(2) 0.009(2) 0.000(2)
C29 0.033(3) 0.030(3) 0.024(2) 0.003(2) 0.002(2) -0.002(2)
C30 0.025(2) 0.023(2) 0.018(2) -0.0038(18) -0.0026(19) -0.001(2)
C31 0.029(3) 0.020(2) 0.022(2) -0.0041(19) 0.000(2) 0.000(2)
C32 0.033(3) 0.028(3) 0.034(3) -0.004(2) -0.007(2) 0.006(2)
C33 0.021(3) 0.039(3) 0.039(3) -0.008(2) 0.007(2) -0.003(2)
C34 0.040(3) 0.029(3) 0.024(2) -0.005(2) 0.002(2) -0.008(2)
C35 0.029(3) 0.026(3) 0.023(2) -0.0023(19) -0.007(2) -0.003(2)
B1 0.025(3) 0.025(3) 0.023(3) 0.000(2) -0.002(2) -0.002(2)

loop_
_atom_type_symbol
_atom_type_description
_atom_type_scat_dispersion_real
_atom_type_scat_dispersion_imag
_atom_type_scat_source
C C 0.0033 0.0016 'International Tables Vol C Tables 4.2.6.8 and 6.1.1.4'
H H 0.0000 0.0000 'International Tables Vol C Tables 4.2.6.8 and 6.1.1.4'
N N 0.0061 0.0033 'International Tables Vol C Tables 4.2.6.8 and 6.1.1.4'
B B 0.0013 0.0007 'International Tables Vol C Tables 4.2.6.8 and 6.1.1.4'
F F 0.0171 0.0103 'International Tables Vol C Tables 4.2.6.8 and 6.1.1.4'

loop_
_geom_angle_atom_site_label_1
_geom_angle_atom_site_label_2
_geom_angle_atom_site_label_3
_geom_angle
_geom_angle_site_symmetry_1
_geom_angle_site_symmetry_3
_geom_angle_publ_flag
C1 N1 C10 129.5(4) . . ?
C1 N1 H1 116(3) . . ?
C10 N1 H1 115(3) . . ?
N1 C1 C2 121.3(4) . . ?
N1 C1 C4 119.8(4) . . ?
C2 C1 C4 118.8(4) . . ?
C1 C2 C3 112.7(4) . . ?
C1 C2 B1 111.7(4) . . ?
C3 C2 B1 111.3(4) . . ?
C1 C2 H2 106.9 . . ?
C3 C2 H2 106.9 . . ?
B1 C2 H2 106.9 . . ?
C2 C3 H3A 109.5 . . ?
C2 C3 H3B 109.5 . . ?
H3A C3 H3B 109.5 . . ?
C2 C3 H3C 109.5 . . ?
H3A C3 H3C 109.5 . . ?
H3B C3 H3C 109.5 . . ?
C9 C4 C5 118.9(5) . . ?
C9 C4 C1 123.0(4) . . ?
C5 C4 C1 118.1(4) . . ?
C6 C5 C4 120.1(5) . . ?
C6 C5 H5 119.9 . . ?
C4 C5 H5 119.9 . . ?
C5 C6 C7 120.8(5) . . ?
C5 C6 H6 119.6 . . ?
C7 C6 H6 119.6 . . ?
C6 C7 C8 119.8(5) . . ?
C6 C7 H7 120.1 . . ?
C8 C7 H7 120.1 . . ?
C7 C8 C9 120.3(5) . . ?
C7 C8 H8 119.8 . . ?
C9 C8 H8 119.8 . . ?
C4 C9 C8 120.0(5) . . ?
C4 C9 H9 120.0 . . ?
C8 C9 H9 120.0 . . ?
N1 C10 C12 110.6(4) . . ?
N1 C10 C11 108.6(4) . . ?
C12 C10 C11 111.5(4) . . ?
N1 C10 H10 108.7 . . ?
C12 C10 H10 108.7 . . ?
C11 C10 H10 108.7 . . ?
C10 C11 H11A 109.5 . . ?
C10 C11 H11B 109.5 . . ?
H11A C11 H11B 109.5 . . ?
C10 C11 H11C 109.5 . . ?
H11A C11 H11C 109.5 . . ?
H11B C11 H11C 109.5 . . ?
C13 C12 C17 118.3(5) . . ?
C13 C12 C10 118.5(5) . . ?
C17 C12 C10 122.8(4) . . ?
C12 C13 C14 119.9(7) . . ?
C12 C13 H13 120.1 . . ?
C14 C13 H13 120.1 . . ?
C15 C14 C13 121.4(7) . . ?
C15 C14 H14 119.3 . . ?
C13 C14 H14 119.3 . . ?
C16 C15 C14 118.1(6) . . ?
C16 C15 H15 120.9 . . ?
C14 C15 H15 120.9 . . ?
C15 C16 C17 121.2(7) . . ?
C15 C16 H16 119.4 . . ?
C17 C16 H16 119.4 . . ?
C12 C17 C16 121.0(6) . . ?
C12 C17 H17 119.5 . . ?
C16 C17 H17 119.5 . . ?
C23 C18 C19 111.5(4) . . ?
C23 C18 B1 125.6(4) . . ?
C19 C18 B1 122.7(4) . . ?
F1 C19 C20 115.9(4) . . ?
F1 C19 C18 118.6(4) . . ?
C20 C19 C18 125.4(4) . . ?
F2 C20 C19 120.9(4) . . ?
F2 C20 C21 119.2(4) . . ?
C19 C20 C21 120.0(4) . . ?
F3 C21 C22 121.5(4) . . ?
F3 C21 C20 121.1(5) . . ?
C22 C21 C20 117.3(4) . . ?
F4 C22 C23 121.4(5) . . ?
F4 C22 C21 118.3(4) . . ?
C23 C22 C21 120.3(4) . . ?
F5 C23 C22 115.1(4) . . ?
F5 C23 C18 119.5(4) . . ?
C22 C23 C18 125.3(5) . . ?
C25 C24 C29 112.8(4) . . ?
C25 C24 B1 119.3(4) . . ?
C29 C24 B1 127.7(4) . . ?
F6 C25 C24 120.2(4) . . ?
F6 C25 C26 115.4(4) . . ?
C24 C25 C26 124.5(5) . . ?
F7 C26 C27 119.4(4) . . ?
F7 C26 C25 121.1(5) . . ?
C27 C26 C25 119.5(5) . . ?
F8 C27 C28 121.4(5) . . ?
F8 C27 C26 120.1(5) . . ?
C28 C27 C26 118.6(5) . . ?
F9 C28 C27 119.8(5) . . ?
F9 C28 C29 120.1(5) . . ?
C27 C28 C29 120.0(5) . . ?
F10 C29 C24 121.5(4) . . ?
F10 C29 C28 113.9(4) . . ?
C24 C29 C28 124.6(4) . . ?
C35 C30 C31 113.3(4) . . ?
C35 C30 B1 120.3(4) . . ?
C31 C30 B1 126.2(4) . . ?
F11 C31 C30 121.8(4) . . ?
F11 C31 C32 114.6(4) . . ?
C30 C31 C32 123.6(4) . . ?
F12 C32 C33 121.0(5) . . ?
F12 C32 C31 120.3(5) . . ?
C33 C32 C31 118.7(5) . . ?
C34 C33 C32 121.0(5) . . ?
C34 C33 F13 120.1(5) . . ?
C32 C33 F13 118.9(5) . . ?
F14 C34 C33 121.1(5) . . ?
F14 C34 C35 120.7(5) . . ?
C33 C34 C35 118.2(5) . . ?
F15 C35 C30 120.5(4) . . ?
F15 C35 C34 114.5(4) . . ?
C30 C35 C34 125.0(5) . . ?
C24 B1 C30 103.7(4) . . ?
C24 B1 C18 112.2(4) . . ?
C30 B1 C18 113.1(4) . . ?
C24 B1 C2 110.7(4) . . ?
C30 B1 C2 113.6(4) . . ?
C18 B1 C2 103.8(4) . . ?

loop_
_geom_bond_atom_site_label_1
_geom_bond_atom_site_label_2
_geom_bond_distance
_geom_bond_site_symmetry_2
_geom_bond_publ_flag
F1 C19 1.359(5) . ?
F2 C20 1.348(6) . ?
F3 C21 1.329(6) . ?
F4 C22 1.345(5) . ?
F5 C23 1.367(5) . ?
F6 C25 1.345(6) . ?
F7 C26 1.345(6) . ?
F8 C27 1.344(6) . ?
F9 C28 1.345(6) . ?
F10 C29 1.356(5) . ?
F11 C31 1.343(5) . ?
F12 C32 1.342(6) . ?
F13 C33 1.374(6) . ?
F14 C34 1.338(6) . ?
F15 C35 1.362(5) . ?
N1 C1 1.294(7) . ?
N1 C10 1.486(6) . ?
N1 H1 0.96(6) . ?
C1 C2 1.479(7) . ?
C1 C4 1.497(7) . ?
C2 C3 1.546(7) . ?
C2 B1 1.714(7) . ?
C2 H2 1.0000 . ?
C3 H3A 0.9800 . ?
C3 H3B 0.9800 . ?
C3 H3C 0.9800 . ?
C4 C9 1.387(7) . ?
C4 C5 1.416(7) . ?
C5 C6 1.368(8) . ?
C5 H5 0.9500 . ?
C6 C7 1.377(8) . ?
C6 H6 0.9500 . ?
C7 C8 1.387(8) . ?
C7 H7 0.9500 . ?
C8 C9 1.390(7) . ?
C8 H8 0.9500 . ?
C9 H9 0.9500 . ?
C10 C12 1.517(7) . ?
C10 C11 1.527(8) . ?
C10 H10 1.0000 . ?
C11 H11A 0.9800 . ?
C11 H11B 0.9800 . ?
C11 H11C 0.9800 . ?
C12 C13 1.367(8) . ?
C12 C17 1.377(8) . ?
C13 C14 1.386(11) . ?
C13 H13 0.9500 . ?
C14 C15 1.377(13) . ?
C14 H14 0.9500 . ?
C15 C16 1.348(10) . ?
C15 H15 0.9500 . ?
C16 C17 1.378(9) . ?
C16 H16 0.9500 . ?
C17 H17 0.9500 . ?
C18 C23 1.385(7) . ?
C18 C19 1.409(7) . ?
C18 B1 1.674(7) . ?
C19 C20 1.361(7) . ?
C20 C21 1.388(7) . ?
C21 C22 1.384(7) . ?
C22 C23 1.371(7) . ?
C24 C25 1.390(7) . ?
C24 C29 1.391(7) . ?
C24 B1 1.653(7) . ?
C25 C26 1.393(7) . ?
C26 C27 1.391(8) . ?
C27 C28 1.357(8) . ?
C28 C29 1.396(7) . ?
C30 C35 1.380(6) . ?
C30 C31 1.393(7) . ?
C30 B1 1.669(7) . ?
C31 C32 1.399(7) . ?
C32 C33 1.362(8) . ?
C33 C34 1.360(8) . ?
C34 C35 1.388(7) . ?
